data_2241730
loop_
_publ_author_name
'Taouss, Christina'
'Jones, Peter G.'

_publ_section_title
;
 Crystal structure of
 chlorido[<i>trans</i>-1-(diphenylphosphanethioyl-\k<i>S</i>)-2-(diphenylphosphanoyl)ethene]gold(I)
 dichloromethane hemisolvate
;
_journal_coeditor_code PJ2031
_journal_issue 7
_journal_name_full 'Acta Crystallographica Section E'
_journal_page_first 1006
_journal_page_last 1008
_journal_paper_doi 10.1107/S2056989016009816
_journal_volume 72
_journal_year 2016
_chemical_formula_iupac '[Au Cl (C26 H22 O P2 S)], 0.5C H2 Cl2'
_chemical_formula_moiety '(C26 H22 Au Cl O P2 S), 0.5(C H2 Cl2)'
_chemical_formula_sum 'C26.5 H23 Au Cl2 O P2 S'
_chemical_formula_weight 719.32
_chemical_name_systematic
'Chlorido[<i>trans</i>-1-(diphenylphosphanethioyl-\k<i>S</i>)-2-(diphenylphosphanoyl)ethene]gold(I) dichloromethane hemisolvate'
_space_group_IT_number 2
_symmetry_cell_setting triclinic
_symmetry_space_group_name_Hall '-P 1'
_symmetry_space_group_name_H-M 'P -1'
_atom_sites_solution_hydrogens geom
_atom_sites_solution_primary direct
_atom_sites_solution_secondary difmap
_audit_creation_method SHELXL-97
_cell_angle_alpha 76.940(5)
_cell_angle_beta 85.785(5)
_cell_angle_gamma 77.541(5)
_cell_formula_units_Z 2
_cell_length_a 8.4458(3)
_cell_length_b 11.4318(5)
_cell_length_c 13.8713(6)
_cell_measurement_reflns_used 18482
_cell_measurement_temperature 103(2)
_cell_measurement_theta_max 30.6617
_cell_measurement_theta_min 2.1285
_cell_volume 1273.49(10)
_computing_cell_refinement
;
CrysAlis PRO (Agilent, 2010)
;
_computing_data_collection
;
CrysAlis PRO (Agilent, 2010)
;
_computing_data_reduction
;
CrysAlis PRO (Agilent, 2010)
;
_computing_molecular_graphics
;
XP (Siemens, 1994)
;
_computing_publication_material
;
SHELXL97 (Sheldrick, 2008)
;
_computing_structure_refinement
;
SHELXL97 (Sheldrick, 2008)
;
_computing_structure_solution
;
SHELXS97 (Sheldrick, 2008)
;
_diffrn_ambient_temperature 103(2)
_diffrn_detector_area_resol_mean 16.1419
_diffrn_measured_fraction_theta_full 0.998
_diffrn_measured_fraction_theta_max 0.998
_diffrn_measurement_device_type 'Oxford Diffraction Xcalibur Eos'
_diffrn_measurement_method \w-scan
_diffrn_radiation_monochromator graphite
_diffrn_radiation_source 'Enhance (Mo) X-ray Source'
_diffrn_radiation_type MoK\a
_diffrn_radiation_wavelength 0.71073
_diffrn_reflns_av_R_equivalents 0.0554
_diffrn_reflns_av_sigmaI/netI 0.0488
_diffrn_reflns_limit_h_max 10
_diffrn_reflns_limit_h_min -10
_diffrn_reflns_limit_k_max 14
_diffrn_reflns_limit_k_min -14
_diffrn_reflns_limit_l_max 18
_diffrn_reflns_limit_l_min -18
_diffrn_reflns_number 45210
_diffrn_reflns_theta_full 27.48
_diffrn_reflns_theta_max 27.48
_diffrn_reflns_theta_min 2.13
_exptl_absorpt_coefficient_mu 6.213
_exptl_absorpt_correction_T_max 1.00000
_exptl_absorpt_correction_T_min 0.64374
_exptl_absorpt_correction_type multi-scan
_exptl_absorpt_process_details
;
(CrysAlis PRO; Agilent, 2010)
;
_exptl_crystal_colour 'pale yellow'
_exptl_crystal_density_diffrn 1.876
_exptl_crystal_density_method 'not measured'
_exptl_crystal_description plate
_exptl_crystal_F_000 698
_exptl_crystal_size_max 0.16
_exptl_crystal_size_mid 0.16
_exptl_crystal_size_min 0.05
_refine_diff_density_max 1.831
_refine_diff_density_min -0.863
_refine_ls_extinction_method none
_refine_ls_goodness_of_fit_ref 0.975
_refine_ls_hydrogen_treatment constr
_refine_ls_matrix_type full
_refine_ls_number_parameters 311
_refine_ls_number_reflns 5824
_refine_ls_number_restraints 19
_refine_ls_restrained_S_all 0.982
_refine_ls_R_factor_all 0.0380
_refine_ls_R_factor_gt 0.0284
_refine_ls_shift/su_max 0.009
_refine_ls_shift/su_mean 0.000
_refine_ls_structure_factor_coef Fsqd
_refine_ls_weighting_details 'calc w=1/[\s^2^(Fo^2^)+(0.0390P)^2^] where P=(Fo^2^+2Fc^2^)/3'
_refine_ls_weighting_scheme calc
_refine_ls_wR_factor_gt 0.0681
_refine_ls_wR_factor_ref 0.0695
_reflns_number_gt 4835
_reflns_number_total 5824
_reflns_threshold_expression >2sigma(I)
_cod_data_source_file pj2031sup1.cif
_cod_data_source_block I
_cod_original_cell_volume 1273.49(9)
_cod_database_code 2241730

loop_
_symmetry_equiv_pos_as_xyz
'x, y, z'
'-x, -y, -z'

loop_
_atom_site_type_symbol
_atom_site_label
_atom_site_fract_x
_atom_site_fract_y
_atom_site_fract_z
_atom_site_U_iso_or_equiv
_atom_site_adp_type
_atom_site_calc_flag
_atom_site_refinement_flags
_atom_site_occupancy
_atom_site_symmetry_multiplicity
_atom_site_disorder_assembly
_atom_site_disorder_group
Au Au1 0.52851(2) 0.647310(17) 0.545348(14) 0.01888(6) Uani d . 1 1 . .
Cl Cl1 0.27999(14) 0.66076(11) 0.48600(9) 0.0244(3) Uani d U 1 1 . .
O O1 0.4788(3) 0.3560(2) 0.9714(2) 0.0145(6) Uani d . 1 1 . .
P P1 0.51137(12) 0.34200(9) 0.86757(8) 0.0095(2) Uani d . 1 1 . .
P P2 0.72565(12) 0.66749(9) 0.73564(8) 0.0098(2) Uani d . 1 1 . .
S S1 0.78253(13) 0.62695(10) 0.60180(8) 0.0180(2) Uani d . 1 1 . .
C C1 0.6026(5) 0.4594(3) 0.7886(3) 0.0107(8) Uani d . 1 1 . .
H H1 0.6371 0.4502 0.7235 0.013 Uiso calc R 1 1 . .
C C2 0.6236(5) 0.5582(4) 0.8175(3) 0.0119(8) Uani d . 1 1 . .
H H2 0.5850 0.5714 0.8810 0.014 Uiso calc R 1 1 . .
C C11 0.3342(5) 0.3399(3) 0.8051(3) 0.0099(8) Uani d . 1 1 . .
C C12 0.2241(5) 0.2717(4) 0.8571(3) 0.0170(9) Uani d . 1 1 . .
H H12 0.2446 0.2293 0.9236 0.020 Uiso calc R 1 1 . .
C C13 0.0850(5) 0.2652(4) 0.8124(3) 0.0195(10) Uani d . 1 1 . .
H H13 0.0110 0.2186 0.8486 0.023 Uiso calc R 1 1 . .
C C14 0.0542(5) 0.3263(4) 0.7157(3) 0.0175(9) Uani d . 1 1 . .
H H14 -0.0405 0.3213 0.6851 0.021 Uiso calc R 1 1 . .
C C15 0.1620(5) 0.3954(4) 0.6629(3) 0.0168(9) Uani d . 1 1 . .
H H15 0.1398 0.4384 0.5967 0.020 Uiso calc R 1 1 . .
C C16 0.3017(5) 0.4016(4) 0.7066(3) 0.0154(9) Uani d . 1 1 . .
H H16 0.3756 0.4477 0.6698 0.018 Uiso calc R 1 1 . .
C C21 0.6553(5) 0.2024(3) 0.8576(3) 0.0125(8) Uani d . 1 1 . .
C C22 0.7163(5) 0.1221(4) 0.9446(3) 0.0194(10) Uani d . 1 1 . .
H H22 0.6842 0.1415 1.0072 0.023 Uiso calc R 1 1 . .
C C23 0.8246(6) 0.0135(4) 0.9384(4) 0.0293(12) Uani d . 1 1 . .
H H23 0.8643 -0.0428 0.9972 0.035 Uiso calc R 1 1 . .
C C24 0.8749(5) -0.0132(4) 0.8477(4) 0.0273(12) Uani d . 1 1 . .
H H24 0.9498 -0.0873 0.8443 0.033 Uiso calc R 1 1 . .
C C25 0.8169(5) 0.0676(4) 0.7615(4) 0.0251(11) Uani d . 1 1 . .
H H25 0.8540 0.0498 0.6990 0.030 Uiso calc R 1 1 . .
C C26 0.7039(5) 0.1753(4) 0.7661(3) 0.0162(9) Uani d . 1 1 . .
H H26 0.6607 0.2293 0.7071 0.019 Uiso calc R 1 1 . .
C C31 0.9095(5) 0.6644(3) 0.7950(3) 0.0113(8) Uani d . 1 1 . .
C C32 1.0489(5) 0.6829(4) 0.7385(4) 0.0195(10) Uani d . 1 1 . .
H H32 1.0479 0.6954 0.6684 0.023 Uiso calc R 1 1 . .
C C33 1.1888(5) 0.6829(5) 0.7846(4) 0.0253(11) Uani d . 1 1 . .
H H33 1.2836 0.6963 0.7461 0.030 Uiso calc R 1 1 . .
C C34 1.1910(5) 0.6638(4) 0.8857(4) 0.0196(10) Uani d . 1 1 . .
H H34 1.2875 0.6637 0.9169 0.023 Uiso calc R 1 1 . .
C C35 1.0536(5) 0.6445(4) 0.9429(3) 0.0199(10) Uani d . 1 1 . .
H H35 1.0565 0.6307 1.0129 0.024 Uiso calc R 1 1 . .
C C36 0.9123(5) 0.6454(4) 0.8982(3) 0.0168(9) Uani d . 1 1 . .
H H36 0.8176 0.6332 0.9373 0.020 Uiso calc R 1 1 . .
C C41 0.5995(5) 0.8183(3) 0.7263(3) 0.0110(8) Uani d . 1 1 . .
C C42 0.5999(6) 0.9051(4) 0.6366(3) 0.0192(10) Uani d . 1 1 . .
H H42 0.6639 0.8825 0.5819 0.023 Uiso calc R 1 1 . .
C C43 0.5085(6) 1.0225(4) 0.6270(3) 0.0212(10) Uani d . 1 1 . .
H H43 0.5105 1.0808 0.5663 0.025 Uiso calc R 1 1 . .
C C44 0.4150(5) 1.0543(4) 0.7054(4) 0.0197(10) Uani d . 1 1 . .
H H44 0.3495 1.1343 0.6984 0.024 Uiso calc R 1 1 . .
C C45 0.4149(6) 0.9712(4) 0.7946(4) 0.0286(12) Uani d . 1 1 . .
H H45 0.3502 0.9949 0.8487 0.034 Uiso calc R 1 1 . .
C C46 0.5094(5) 0.8522(4) 0.8062(3) 0.0212(10) Uani d . 1 1 . .
H H46 0.5112 0.7958 0.8682 0.025 Uiso calc R 1 1 . .
C C99 0.0028(15) 0.9195(12) 0.5150(9) 0.054(3) Uiso d PD 0.50 1 A -1
H H99A -0.0639 0.8733 0.5649 0.065 Uiso calc PR 0.50 1 A -1
H H99B 0.0642 0.8629 0.4745 0.065 Uiso calc PR 0.50 1 A -1
Cl Cl98 0.1379(12) 0.9738(9) 0.5746(7) 0.078(3) Uani d PDU 0.50 1 A -1
Cl Cl99 -0.1245(10) 1.0425(5) 0.4385(7) 0.062(2) Uani d PDU 0.50 1 A -1

loop_
_atom_site_aniso_label
_atom_site_aniso_U_11
_atom_site_aniso_U_22
_atom_site_aniso_U_33
_atom_site_aniso_U_12
_atom_site_aniso_U_13
_atom_site_aniso_U_23
Au1 0.02164(10) 0.01867(10) 0.01674(10) -0.00635(7) -0.00190(6) -0.00213(6)
Cl1 0.0235(6) 0.0274(6) 0.0211(6) -0.0072(5) -0.0064(5) 0.0010(5)
O1 0.0136(15) 0.0147(15) 0.0163(17) -0.0042(12) -0.0004(13) -0.0047(13)
P1 0.0093(5) 0.0079(5) 0.0118(5) -0.0035(4) 0.0000(4) -0.0013(4)
P2 0.0080(5) 0.0087(5) 0.0131(5) -0.0032(4) 0.0001(4) -0.0022(4)
S1 0.0168(6) 0.0182(6) 0.0192(6) -0.0034(4) 0.0001(5) -0.0048(5)
C1 0.0068(19) 0.0104(19) 0.014(2) -0.0013(15) -0.0019(16) -0.0005(16)
C2 0.0043(18) 0.012(2) 0.019(2) -0.0013(15) 0.0009(16) -0.0016(17)
C11 0.0084(19) 0.0082(19) 0.014(2) -0.0006(15) 0.0002(16) -0.0062(16)
C12 0.021(2) 0.017(2) 0.014(2) -0.0090(18) -0.0002(18) -0.0010(18)
C13 0.011(2) 0.024(2) 0.025(3) -0.0104(18) 0.0016(19) -0.004(2)
C14 0.009(2) 0.018(2) 0.026(3) 0.0004(17) -0.0038(18) -0.0059(19)
C15 0.017(2) 0.016(2) 0.016(2) -0.0004(17) -0.0038(18) 0.0002(18)
C16 0.013(2) 0.015(2) 0.018(2) -0.0067(17) 0.0006(17) 0.0012(17)
C21 0.0093(19) 0.0073(19) 0.021(2) -0.0034(15) 0.0005(17) -0.0024(17)
C22 0.019(2) 0.018(2) 0.019(2) -0.0055(18) -0.0030(19) 0.0028(18)
C23 0.019(2) 0.016(2) 0.046(3) -0.0037(19) -0.003(2) 0.007(2)
C24 0.013(2) 0.012(2) 0.059(4) -0.0010(18) -0.002(2) -0.012(2)
C25 0.013(2) 0.027(3) 0.042(3) -0.0050(19) 0.003(2) -0.021(2)
C26 0.013(2) 0.016(2) 0.022(2) -0.0047(17) -0.0028(18) -0.0066(18)
C31 0.009(2) 0.0075(19) 0.017(2) -0.0012(15) -0.0030(16) -0.0033(16)
C32 0.016(2) 0.024(2) 0.021(2) -0.0077(19) 0.0019(19) -0.008(2)
C33 0.010(2) 0.038(3) 0.032(3) -0.008(2) 0.005(2) -0.015(2)
C34 0.009(2) 0.017(2) 0.034(3) 0.0005(17) -0.0092(19) -0.007(2)
C35 0.023(2) 0.017(2) 0.019(2) -0.0057(19) -0.0070(19) 0.0001(19)
C36 0.016(2) 0.016(2) 0.018(2) -0.0066(17) -0.0020(18) 0.0007(18)
C41 0.011(2) 0.0050(18) 0.018(2) -0.0021(15) -0.0047(17) -0.0031(16)
C42 0.025(2) 0.021(2) 0.010(2) 0.0007(19) -0.0005(18) -0.0054(18)
C43 0.031(3) 0.009(2) 0.020(2) 0.0035(19) -0.012(2) 0.0016(18)
C44 0.016(2) 0.010(2) 0.031(3) 0.0032(17) -0.003(2) -0.0059(19)
C45 0.031(3) 0.019(2) 0.032(3) -0.002(2) 0.019(2) -0.007(2)
C46 0.024(2) 0.015(2) 0.021(2) -0.0052(19) 0.008(2) 0.0031(18)
Cl98 0.065(4) 0.134(6) 0.061(3) -0.061(4) 0.032(2) -0.046(4)
Cl99 0.069(4) 0.0233(17) 0.082(5) -0.004(2) 0.029(3) -0.004(2)

loop_
_atom_type_symbol
_atom_type_description
_atom_type_scat_dispersion_real
_atom_type_scat_dispersion_imag
_atom_type_scat_source
C C 0.0033 0.0016 'International Tables Vol C Tables 4.2.6.8 and 6.1.1.4'
H H 0.0000 0.0000 'International Tables Vol C Tables 4.2.6.8 and 6.1.1.4'
P P 0.1023 0.0942 'International Tables Vol C Tables 4.2.6.8 and 6.1.1.4'
S S 0.1246 0.1234 'International Tables Vol C Tables 4.2.6.8 and 6.1.1.4'
Cl Cl 0.1484 0.1585 'International Tables Vol C Tables 4.2.6.8 and 6.1.1.4'
Au Au -2.0133 8.8022 'International Tables Vol C Tables 4.2.6.8 and 6.1.1.4'
O O 0.0106 0.0060 'International Tables Vol C Tables 4.2.6.8 and 6.1.1.4'

loop_
_geom_angle_atom_site_label_1
_geom_angle_atom_site_label_2
_geom_angle_atom_site_label_3
_geom_angle
_geom_angle_publ_flag
Cl1 Au1 S1 177.55(4) y
O1 P1 C11 113.74(17) ?
O1 P1 C1 114.90(18) y
C11 P1 C1 105.43(19) ?
O1 P1 C21 112.88(18) ?
C11 P1 C21 106.13(18) ?
C1 P1 C21 102.73(18) ?
C31 P2 C41 107.84(18) ?
C31 P2 C2 106.69(19) ?
C41 P2 C2 108.17(18) ?
C31 P2 S1 109.00(14) ?
C41 P2 S1 111.91(15) ?
C2 P2 S1 112.98(15) y
P2 S1 Au1 100.06(5) y
C2 C1 P1 122.9(3) ?
C2 C1 H1 118.5 ?
P1 C1 H1 118.5 ?
C1 C2 P2 120.0(3) ?
C1 C2 H2 120.0 ?
P2 C2 H2 120.0 ?
C12 C11 C16 118.6(4) ?
C12 C11 P1 117.9(3) ?
C16 C11 P1 123.5(3) ?
C13 C12 C11 120.8(4) ?
C13 C12 H12 119.6 ?
C11 C12 H12 119.6 ?
C14 C13 C12 120.1(4) ?
C14 C13 H13 119.9 ?
C12 C13 H13 119.9 ?
C13 C14 C15 119.9(4) ?
C13 C14 H14 120.0 ?
C15 C14 H14 120.0 ?
C16 C15 C14 120.3(4) ?
C16 C15 H15 119.9 ?
C14 C15 H15 119.9 ?
C15 C16 C11 120.3(4) ?
C15 C16 H16 119.9 ?
C11 C16 H16 119.9 ?
C26 C21 C22 120.5(4) ?
C26 C21 P1 121.1(3) ?
C22 C21 P1 118.4(3) ?
C23 C22 C21 119.1(4) ?
C23 C22 H22 120.5 ?
C21 C22 H22 120.5 ?
C24 C23 C22 120.6(5) ?
C24 C23 H23 119.7 ?
C22 C23 H23 119.7 ?
C23 C24 C25 120.2(4) ?
C23 C24 H24 119.9 ?
C25 C24 H24 119.9 ?
C24 C25 C26 120.2(5) ?
C24 C25 H25 119.9 ?
C26 C25 H25 119.9 ?
C21 C26 C25 119.3(4) ?
C21 C26 H26 120.3 ?
C25 C26 H26 120.3 ?
C32 C31 C36 119.7(4) ?
C32 C31 P2 120.2(3) ?
C36 C31 P2 120.1(3) ?
C33 C32 C31 119.9(4) ?
C33 C32 H32 120.1 ?
C31 C32 H32 120.1 ?
C34 C33 C32 120.2(4) ?
C34 C33 H33 119.9 ?
C32 C33 H33 119.9 ?
C33 C34 C35 120.5(4) ?
C33 C34 H34 119.7 ?
C35 C34 H34 119.7 ?
C36 C35 C34 120.2(4) ?
C36 C35 H35 119.9 ?
C34 C35 H35 119.9 ?
C35 C36 C31 119.6(4) ?
C35 C36 H36 120.2 ?
C31 C36 H36 120.2 ?
C46 C41 C42 119.4(4) ?
C46 C41 P2 121.7(3) ?
C42 C41 P2 118.9(3) ?
C43 C42 C41 120.9(4) ?
C43 C42 H42 119.6 ?
C41 C42 H42 119.6 ?
C44 C43 C42 119.5(4) ?
C44 C43 H43 120.3 ?
C42 C43 H43 120.3 ?
C43 C44 C45 120.6(4) ?
C43 C44 H44 119.7 ?
C45 C44 H44 119.7 ?
C44 C45 C46 120.7(4) ?
C44 C45 H45 119.7 ?
C46 C45 H45 119.7 ?
C41 C46 C45 119.0(4) ?
C41 C46 H46 120.5 ?
C45 C46 H46 120.5 ?
Cl98 C99 Cl99 110.3(9) ?
Cl98 C99 H99A 109.6 ?
Cl99 C99 H99A 109.6 ?
Cl98 C99 H99B 109.6 ?
Cl99 C99 H99B 109.6 ?
H99A C99 H99B 108.1 ?

loop_
_geom_bond_atom_site_label_1
_geom_bond_atom_site_label_2
_geom_bond_distance
_geom_bond_publ_flag
Au1 Cl1 2.2726(12) y
Au1 S1 2.2846(11) y
O1 P1 1.484(3) y
P1 C11 1.791(4) ?
P1 C1 1.803(4) ?
P1 C21 1.811(4) ?
P2 C31 1.801(4) ?
P2 C41 1.803(4) ?
P2 C2 1.809(4) ?
P2 S1 2.0135(16) y
C1 C2 1.330(6) y
C1 H1 0.9500 ?
C2 H2 0.9500 ?
C11 C12 1.397(6) ?
C11 C16 1.406(6) ?
C12 C13 1.391(6) ?
C12 H12 0.9500 ?
C13 C14 1.380(6) ?
C13 H13 0.9500 ?
C14 C15 1.392(6) ?
C14 H14 0.9500 ?
C15 C16 1.387(6) ?
C15 H15 0.9500 ?
C16 H16 0.9500 ?
C21 C26 1.387(6) ?
C21 C22 1.397(6) ?
C22 C23 1.391(6) ?
C22 H22 0.9500 ?
C23 C24 1.376(8) ?
C23 H23 0.9500 ?
C24 C25 1.384(7) ?
C24 H24 0.9500 ?
C25 C26 1.396(6) ?
C25 H25 0.9500 ?
C26 H26 0.9500 ?
C31 C32 1.394(6) ?
C31 C36 1.399(6) ?
C32 C33 1.385(6) ?
C32 H32 0.9500 ?
C33 C34 1.371(7) ?
C33 H33 0.9500 ?
C34 C35 1.386(6) ?
C34 H34 0.9500 ?
C35 C36 1.382(6) ?
C35 H35 0.9500 ?
C36 H36 0.9500 ?
C41 C46 1.379(6) ?
C41 C42 1.406(6) ?
C42 C43 1.379(6) ?
C42 H42 0.9500 ?
C43 C44 1.367(6) ?
C43 H43 0.9500 ?
C44 C45 1.379(7) ?
C44 H44 0.9500 ?
C45 C46 1.402(6) ?
C45 H45 0.9500 ?
C46 H46 0.9500 ?
C99 Cl98 1.747(12) ?
C99 Cl99 1.760(11) ?
C99 H99A 0.9900 ?
C99 H99B 0.9900 ?

loop_
_geom_hbond_atom_site_label_D
_geom_hbond_atom_site_label_H
_geom_hbond_atom_site_label_A
_geom_hbond_site_symmetry_A
_geom_hbond_distance_DH
_geom_hbond_distance_HA
_geom_hbond_distance_DA
_geom_hbond_angle_DHA
C2 H2 O1 2_667 0.95 2.36 3.294(5) 166.2
C46 H46 O1 2_667 0.95 2.49 3.438(5) 178.5
C26 H26 Cl1 2_666 0.95 2.75 3.583(5) 146.9
C34 H34 O1 2_767 0.95 2.54 3.478(5) 169.5

loop_
_geom_torsion_atom_site_label_1
_geom_torsion_atom_site_label_2
_geom_torsion_atom_site_label_3
_geom_torsion_atom_site_label_4
_geom_torsion
_geom_torsion_publ_flag
C31 P2 S1 Au1 -177.51(14) ?
C41 P2 S1 Au1 -58.32(15) ?
C2 P2 S1 Au1 64.07(15) ?
Cl1 Au1 S1 P2 -143.9(10) ?
O1 P1 C1 C2 -6.9(4) ?
C11 P1 C1 C2 119.2(4) ?
C21 P1 C1 C2 -129.9(4) ?
P1 C1 C2 P2 176.8(2) y
C31 P2 C2 C1 -115.7(3) ?
C41 P2 C2 C1 128.5(3) ?
S1 P2 C2 C1 4.1(4) ?
O1 P1 C11 C12 -42.7(4) ?
C1 P1 C11 C12 -169.4(3) ?
C21 P1 C11 C12 82.0(3) ?
O1 P1 C11 C16 138.3(3) ?
C1 P1 C11 C16 11.5(4) ?
C21 P1 C11 C16 -97.0(4) ?
C16 C11 C12 C13 -0.2(6) ?
P1 C11 C12 C13 -179.3(3) ?
C11 C12 C13 C14 0.1(7) ?
C12 C13 C14 C15 -0.5(7) ?
C13 C14 C15 C16 1.0(6) ?
C14 C15 C16 C11 -1.1(6) ?
C12 C11 C16 C15 0.7(6) ?
P1 C11 C16 C15 179.7(3) ?
O1 P1 C21 C26 -178.3(3) ?
C11 P1 C21 C26 56.5(4) ?
C1 P1 C21 C26 -54.0(4) ?
O1 P1 C21 C22 1.9(4) ?
C11 P1 C21 C22 -123.4(3) ?
C1 P1 C21 C22 126.2(3) ?
C26 C21 C22 C23 -1.0(6) ?
P1 C21 C22 C23 178.9(3) ?
C21 C22 C23 C24 1.8(7) ?
C22 C23 C24 C25 -0.6(7) ?
C23 C24 C25 C26 -1.6(7) ?
C22 C21 C26 C25 -1.1(6) ?
P1 C21 C26 C25 179.1(3) ?
C24 C25 C26 C21 2.4(6) ?
C41 P2 C31 C32 -97.6(4) ?
C2 P2 C31 C32 146.4(3) ?
S1 P2 C31 C32 24.1(4) ?
C41 P2 C31 C36 81.3(4) ?
C2 P2 C31 C36 -34.7(4) ?
S1 P2 C31 C36 -157.0(3) ?
C36 C31 C32 C33 -0.3(6) ?
P2 C31 C32 C33 178.6(3) ?
C31 C32 C33 C34 0.6(7) ?
C32 C33 C34 C35 -0.2(7) ?
C33 C34 C35 C36 -0.5(7) ?
C34 C35 C36 C31 0.7(6) ?
C32 C31 C36 C35 -0.4(6) ?
P2 C31 C36 C35 -179.3(3) ?
C31 P2 C41 C46 -78.6(4) ?
C2 P2 C41 C46 36.4(4) ?
S1 P2 C41 C46 161.5(3) ?
C31 P2 C41 C42 98.0(4) ?
C2 P2 C41 C42 -146.9(3) ?
S1 P2 C41 C42 -21.8(4) ?
C46 C41 C42 C43 -1.5(7) ?
P2 C41 C42 C43 -178.3(4) ?
C41 C42 C43 C44 -0.7(7) ?
C42 C43 C44 C45 1.8(7) ?
C43 C44 C45 C46 -0.7(8) ?
C42 C41 C46 C45 2.7(7) ?
P2 C41 C46 C45 179.3(4) ?
C44 C45 C46 C41 -1.6(8) ?

_cod_database_fobs_code 2241730
